data_2221813
loop_
_publ_author_name
'Kia, Reza'
'Fun, Hoong-Kun'
'Kargar, Hadi'

_publ_section_title
;
 4-{[3-(4-Hydroxybenzylideneamino)-2,2-dimethylpropyl]iminiomethyl}phenolate
 dihydrate
;
_journal_coeditor_code SJ2615
_journal_issue 5
_journal_name_full 'Acta Crystallographica Section E'
_journal_page_first o1071
_journal_page_last o1072
_journal_paper_doi 10.1107/S1600536809013804
_journal_volume 65
_journal_year 2009
_chemical_formula_iupac 'C19 H22 N2 O2, 2H2 O'
_chemical_formula_moiety 'C19 H22 N2 O2 , 2H2 O'
_chemical_formula_sum 'C19 H26 N2 O4'
_chemical_formula_weight 346.42
_chemical_name_systematic
;
4-{[3-(4-Hydroxybenzylideneamino)-2,2-dimethylpropyl]iminiomethyl}phenolate
dihydrate
;
_space_group_IT_number 33
_symmetry_cell_setting orthorhombic
_symmetry_space_group_name_Hall 'P 2c -2n'
_symmetry_space_group_name_H-M 'P n a 21'
_atom_sites_solution_hydrogens geom
_atom_sites_solution_primary direct
_atom_sites_solution_secondary difmap
_audit_creation_method SHELXL97
_cell_angle_alpha 90.00
_cell_angle_beta 90.00
_cell_angle_gamma 90.00
_cell_formula_units_Z 4
_cell_length_a 13.0336(4)
_cell_length_b 11.5242(3)
_cell_length_c 12.4132(4)
_cell_measurement_reflns_used 1477
_cell_measurement_temperature 100
_cell_measurement_theta_max 29.88
_cell_measurement_theta_min 2.36
_cell_volume 1864.49(10)
_computing_cell_refinement 'APEX2 (Bruker, 2005)'
_computing_data_collection 'APEX2 (Bruker, 2005)'
_computing_data_reduction 'SAINT (Bruker, 2005)'
_computing_molecular_graphics 'SHELXTL (Sheldrick, 2008)'
_computing_publication_material
;
SHELXTL (Sheldrick, 2008) and PLATON (Spek, 2009)
;
_computing_structure_refinement 'SHELXTL (Sheldrick, 2008)'
_computing_structure_solution 'SHELXTL (Sheldrick, 2008)'
_diffrn_ambient_temperature 100
_diffrn_measured_fraction_theta_full 1.000
_diffrn_measured_fraction_theta_max 1.000
_diffrn_measurement_device_type 'Bruker SMART APEXII CCD area-detector'
_diffrn_measurement_method '\f and \w'
_diffrn_radiation_monochromator graphite
_diffrn_radiation_source 'fine-focus sealed tube'
_diffrn_radiation_type MoK\a
_diffrn_radiation_wavelength 0.71073
_diffrn_reflns_av_R_equivalents 0.0564
_diffrn_reflns_av_sigmaI/netI 0.0443
_diffrn_reflns_limit_h_max 16
_diffrn_reflns_limit_h_min -15
_diffrn_reflns_limit_k_max 14
_diffrn_reflns_limit_k_min -14
_diffrn_reflns_limit_l_max 7
_diffrn_reflns_limit_l_min -16
_diffrn_reflns_number 10183
_diffrn_reflns_theta_full 27.49
_diffrn_reflns_theta_max 27.49
_diffrn_reflns_theta_min 2.36
_diffrn_standards_number 0
_exptl_absorpt_coefficient_mu 0.087
_exptl_absorpt_correction_T_max 0.9906
_exptl_absorpt_correction_T_min 0.9711
_exptl_absorpt_correction_type multi-scan
_exptl_absorpt_process_details '(SADABS; Bruker, 2005)'
_exptl_crystal_colour orange
_exptl_crystal_density_diffrn 1.234
_exptl_crystal_density_method 'not measured'
_exptl_crystal_description block
_exptl_crystal_F_000 744
_exptl_crystal_size_max 0.34
_exptl_crystal_size_mid 0.21
_exptl_crystal_size_min 0.11
_refine_diff_density_max 0.265
_refine_diff_density_min -0.196
_refine_ls_extinction_method none
_refine_ls_goodness_of_fit_ref 1.046
_refine_ls_hydrogen_treatment mixed
_refine_ls_matrix_type full
_refine_ls_number_parameters 235
_refine_ls_number_reflns 2237
_refine_ls_number_restraints 3
_refine_ls_restrained_S_all 1.045
_refine_ls_R_factor_all 0.0664
_refine_ls_R_factor_gt 0.0467
_refine_ls_shift/su_max_lt 0.001
_refine_ls_shift/su_mean 0.000
_refine_ls_structure_factor_coef Fsqd
_refine_ls_weighting_details 'calc w = 1/[\s^2^(Fo^2^)+(0.0526P)^2^+0.5548P] where P=(Fo^2^+2Fc^2^)/3'
_refine_ls_weighting_scheme calc
_refine_ls_wR_factor_gt 0.1042
_refine_ls_wR_factor_ref 0.1160
_reflns_number_gt 1753
_reflns_number_total 2237
_reflns_threshold_expression I>2\s(I)
_cod_data_source_file sj2615.cif
_cod_data_source_block I
_cod_database_code 2221813
_cod_database_fobs_code 2221813

loop_
_symmetry_equiv_pos_as_xyz
'x, y, z'
'-x, -y, z+1/2'
'x+1/2, -y+1/2, z'
'-x+1/2, y+1/2, z+1/2'

loop_
_atom_site_type_symbol
_atom_site_label
_atom_site_fract_x
_atom_site_fract_y
_atom_site_fract_z
_atom_site_U_iso_or_equiv
_atom_site_adp_type
_atom_site_calc_flag
_atom_site_refinement_flags
_atom_site_occupancy
_atom_site_disorder_assembly
_atom_site_disorder_group
O O1 0.0498(3) 0.5696(3) 1.0250(3) 0.0254(8) Uani d . 1 . .
O O2 0.0475(3) 0.5792(3) 0.4102(2) 0.0217(7) Uani d . 1 . .
N N1 0.5104(3) 0.5803(3) 0.8323(3) 0.0192(8) Uani d . 1 . .
N N2 0.5136(3) 0.5842(3) 0.5796(3) 0.0186(8) Uani d . 1 . .
C C1 0.2946(4) 0.5328(4) 0.8831(4) 0.0181(10) Uani d . 1 . .
H H1A 0.3225 0.4895 0.8270 0.022 Uiso calc R 1 . .
C C2 0.1925(4) 0.5165(4) 0.9112(4) 0.0178(10) Uani d . 1 . .
H H2A 0.1528 0.4627 0.8741 0.021 Uiso calc R 1 . .
C C3 0.1496(4) 0.5802(4) 0.9947(4) 0.0184(10) Uani d . 1 . .
C C4 0.2104(4) 0.6615(4) 1.0498(4) 0.0221(10) Uani d . 1 . .
H H4A 0.1828 0.7050 1.1059 0.026 Uiso calc R 1 . .
C C5 0.3115(4) 0.6764(4) 1.0197(4) 0.0211(10) Uani d . 1 . .
H H5A 0.3510 0.7310 1.0560 0.025 Uiso calc R 1 . .
C C6 0.3563(4) 0.6130(4) 0.9374(4) 0.0181(10) Uani d . 1 . .
C C7 0.4645(4) 0.6339(4) 0.9073(4) 0.0186(10) Uani d . 1 . .
H H7A 0.5010 0.6896 0.9457 0.022 Uiso calc R 1 . .
C C8 0.6178(4) 0.6143(4) 0.8131(4) 0.0172(9) Uani d . 1 . .
H H8A 0.6594 0.5447 0.8092 0.021 Uiso calc R 1 . .
H H8B 0.6416 0.6593 0.8742 0.021 Uiso calc R 1 . .
C C9 0.63477(18) 0.6854(2) 0.7101(5) 0.0166(5) Uani d . 1 . .
C C10 0.6196(4) 0.6143(4) 0.6059(4) 0.0207(10) Uani d . 1 . .
H H10A 0.6481 0.6580 0.5463 0.025 Uiso calc R 1 . .
H H10B 0.6588 0.5431 0.6122 0.025 Uiso calc R 1 . .
C C11 0.4577(4) 0.6396(3) 0.5096(3) 0.0173(9) Uani d . 1 . .
H H11A 0.4891 0.7009 0.4737 0.021 Uiso calc R 1 . .
C C12 0.3548(4) 0.6168(4) 0.4823(4) 0.0160(9) Uani d . 1 . .
C C13 0.3087(4) 0.6874(4) 0.4023(4) 0.0186(10) Uani d . 1 . .
H H13A 0.3476 0.7432 0.3668 0.022 Uiso calc R 1 . .
C C14 0.2061(4) 0.6736(4) 0.3767(4) 0.0183(9) Uani d . 1 . .
H H14A 0.1768 0.7206 0.3241 0.022 Uiso calc R 1 . .
C C15 0.1448(4) 0.5894(4) 0.4291(4) 0.0172(9) Uani d . 1 . .
C C16 0.1949(4) 0.5154(3) 0.5056(4) 0.0182(10) Uani d . 1 . .
H H16A 0.1574 0.4564 0.5382 0.022 Uiso calc R 1 . .
C C17 0.2949(4) 0.5287(3) 0.5318(4) 0.0181(10) Uani d . 1 . .
H H17A 0.3246 0.4798 0.5826 0.022 Uiso calc R 1 . .
C C18 0.56782(19) 0.7944(2) 0.7087(5) 0.0209(6) Uani d . 1 . .
H H18A 0.5770 0.8364 0.7748 0.031 Uiso calc R 1 . .
H H18B 0.4971 0.7725 0.7014 0.031 Uiso calc R 1 . .
H H18C 0.5873 0.8426 0.6491 0.031 Uiso calc R 1 . .
C C19 0.74958(18) 0.7180(2) 0.7099(6) 0.0230(6) Uani d . 1 . .
H H19A 0.7659 0.7590 0.7750 0.034 Uiso calc R 1 . .
H H19B 0.7640 0.7666 0.6490 0.034 Uiso calc R 1 . .
H H19C 0.7903 0.6487 0.7057 0.034 Uiso calc R 1 . .
O O1W 0.02979(14) 0.33777(16) 0.7189(3) 0.0223(5) Uani d . 1 . .
H H1W1 0.0021 0.3754 0.6592 0.033 Uiso d R 1 . .
H H2W1 0.0012 0.3713 0.7731 0.033 Uiso d R 1 . .
O O2W 0.45692(15) 0.38775(16) 0.7030(3) 0.0247(5) Uani d D 1 . .
H H1W2 0.4922 0.3279 0.6916 0.037 Uiso d RD 1 . .
H H2W2 0.4735 0.4056 0.7681 0.037 Uiso d RD 1 . .
H H1N2 0.487(3) 0.520(3) 0.618(3) 0.020(9) Uiso d . 1 . .
H H1O1 0.020(3) 0.524(4) 0.984(4) 0.040(14) Uiso d . 1 . .

loop_
_atom_site_aniso_label
_atom_site_aniso_U_11
_atom_site_aniso_U_22
_atom_site_aniso_U_33
_atom_site_aniso_U_12
_atom_site_aniso_U_13
_atom_site_aniso_U_23
O1 0.0152(16) 0.0329(16) 0.0281(17) -0.0051(14) 0.0031(13) -0.0086(14)
O2 0.0171(16) 0.0261(15) 0.0219(16) -0.0001(13) -0.0042(13) 0.0062(12)
N1 0.020(2) 0.0172(18) 0.0207(18) -0.0025(17) 0.0044(15) 0.0045(16)
N2 0.0145(19) 0.0181(18) 0.0231(19) -0.0025(16) 0.0018(15) -0.0003(15)
C1 0.019(2) 0.019(2) 0.016(2) 0.001(2) 0.0061(19) 0.0063(18)
C2 0.018(3) 0.020(2) 0.015(2) -0.0032(19) -0.0010(19) 0.0004(17)
C3 0.012(2) 0.0189(19) 0.025(2) -0.0004(17) 0.0006(17) 0.0025(18)
C4 0.022(2) 0.0227(19) 0.022(2) 0.0024(19) 0.0011(19) -0.0022(18)
C5 0.026(3) 0.0182(18) 0.019(2) -0.0060(19) -0.004(2) 0.0028(18)
C6 0.021(2) 0.0139(18) 0.019(2) 0.0006(19) 0.0014(18) 0.0042(19)
C7 0.0090(19) 0.024(2) 0.023(2) -0.0051(17) -0.0087(18) 0.0076(18)
C8 0.010(2) 0.017(2) 0.025(2) 0.0022(19) -0.0017(18) 0.004(2)
C9 0.0150(11) 0.0190(11) 0.0157(13) -0.0035(10) 0.002(2) -0.004(2)
C10 0.021(2) 0.025(2) 0.016(2) -0.004(2) -0.0033(19) 0.000(2)
C11 0.029(2) 0.0100(16) 0.013(2) 0.0029(18) -0.0015(18) -0.0009(15)
C12 0.012(2) 0.0166(18) 0.020(2) 0.0025(18) 0.0026(17) -0.0080(19)
C13 0.018(2) 0.0142(17) 0.024(2) -0.0012(17) 0.0025(19) 0.0039(17)
C14 0.023(2) 0.0161(18) 0.016(2) 0.0023(18) 0.0008(19) 0.0027(17)
C15 0.021(2) 0.0144(16) 0.017(2) 0.0029(18) -0.0014(18) -0.0027(17)
C16 0.018(3) 0.0117(18) 0.025(3) 0.0003(18) 0.0044(19) 0.0002(18)
C17 0.021(2) 0.0116(17) 0.022(2) 0.0041(18) 0.0054(19) 0.0051(18)
C18 0.0220(12) 0.0170(12) 0.0238(15) -0.0011(10) -0.001(3) -0.006(2)
C19 0.0181(12) 0.0244(13) 0.0265(16) -0.0061(11) 0.002(3) 0.001(3)
O1W 0.0244(10) 0.0209(9) 0.0216(13) 0.0046(8) -0.0003(16) -0.0010(13)
O2W 0.0286(11) 0.0201(9) 0.0255(14) 0.0002(8) -0.0010(18) -0.0041(16)

loop_
_atom_type_symbol
_atom_type_description
_atom_type_scat_dispersion_real
_atom_type_scat_dispersion_imag
_atom_type_scat_source
C C 0.0033 0.0000 'International Tables Vol C Tables 4.2.6.8 and 6.1.1.4'
H H 0.0000 0.0000 'International Tables Vol C Tables 4.2.6.8 and 6.1.1.4'
N N 0.0061 0.0000 'International Tables Vol C Tables 4.2.6.8 and 6.1.1.4'
O O 0.0106 0.0000 'International Tables Vol C Tables 4.2.6.8 and 6.1.1.4'

loop_
_geom_angle_atom_site_label_1
_geom_angle_atom_site_label_2
_geom_angle_atom_site_label_3
_geom_angle_site_symmetry_1
_geom_angle_site_symmetry_3
_geom_angle
_geom_angle_publ_flag
C3 O1 H1O1 . . 110(4) ?
C7 N1 C8 . . 115.9(4) ?
C11 N2 C10 . . 124.2(4) ?
C11 N2 H1N2 . . 121(2) ?
C10 N2 H1N2 . . 115(2) ?
C2 C1 C6 . . 121.3(4) ?
C2 C1 H1A . . 119.4 ?
C6 C1 H1A . . 119.4 ?
C3 C2 C1 . . 120.2(4) ?
C3 C2 H2A . . 119.9 ?
C1 C2 H2A . . 119.9 ?
O1 C3 C2 . . 123.0(4) ?
O1 C3 C4 . . 117.7(4) ?
C2 C3 C4 . . 119.3(4) ?
C5 C4 C3 . . 119.3(5) ?
C5 C4 H4A . . 120.3 ?
C3 C4 H4A . . 120.3 ?
C4 C5 C6 . . 122.4(4) ?
C4 C5 H5A . . 118.8 ?
C6 C5 H5A . . 118.8 ?
C5 C6 C1 . . 117.5(4) ?
C5 C6 C7 . . 120.1(4) ?
C1 C6 C7 . . 122.3(4) ?
N1 C7 C6 . . 123.8(4) ?
N1 C7 H7A . . 118.1 ?
C6 C7 H7A . . 118.1 ?
N1 C8 C9 . . 114.5(3) ?
N1 C8 H8A . . 108.6 ?
C9 C8 H8A . . 108.6 ?
N1 C8 H8B . . 108.6 ?
C9 C8 H8B . . 108.6 ?
H8A C8 H8B . . 107.6 ?
C18 C9 C8 . . 111.4(4) ?
C18 C9 C19 . . 110.7(2) ?
C8 C9 C19 . . 105.7(4) ?
C18 C9 C10 . . 110.7(4) ?
C8 C9 C10 . . 113.3(2) ?
C19 C9 C10 . . 104.6(4) ?
N2 C10 C9 . . 115.8(4) ?
N2 C10 H10A . . 108.3 ?
C9 C10 H10A . . 108.3 ?
N2 C10 H10B . . 108.3 ?
C9 C10 H10B . . 108.3 ?
H10A C10 H10B . . 107.4 ?
N2 C11 C12 . . 127.0(4) ?
N2 C11 H11A . . 116.5 ?
C12 C11 H11A . . 116.5 ?
C11 C12 C13 . . 117.7(4) ?
C11 C12 C17 . . 123.6(4) ?
C13 C12 C17 . . 118.7(4) ?
C14 C13 C12 . . 120.3(4) ?
C14 C13 H13A . . 119.8 ?
C12 C13 H13A . . 119.8 ?
C13 C14 C15 . . 121.3(4) ?
C13 C14 H14A . . 119.4 ?
C15 C14 H14A . . 119.4 ?
O2 C15 C14 . . 122.1(4) ?
O2 C15 C16 . . 120.8(4) ?
C14 C15 C16 . . 117.1(4) ?
C17 C16 C15 . . 122.0(4) ?
C17 C16 H16A . . 119.0 ?
C15 C16 H16A . . 119.0 ?
C16 C17 C12 . . 120.5(4) ?
C16 C17 H17A . . 119.8 ?
C12 C17 H17A . . 119.8 ?
C9 C18 H18A . . 109.5 ?
C9 C18 H18B . . 109.5 ?
H18A C18 H18B . . 109.5 ?
C9 C18 H18C . . 109.5 ?
H18A C18 H18C . . 109.5 ?
H18B C18 H18C . . 109.5 ?
C9 C19 H19A . . 109.5 ?
C9 C19 H19B . . 109.5 ?
H19A C19 H19B . . 109.5 ?
C9 C19 H19C . . 109.5 ?
H19A C19 H19C . . 109.5 ?
H19B C19 H19C . . 109.5 ?
H1W1 O1W H2W1 . . 104.2 ?
H1W2 O2W H2W2 . . 102.5 ?

loop_
_geom_bond_atom_site_label_1
_geom_bond_atom_site_label_2
_geom_bond_site_symmetry_2
_geom_bond_distance
_geom_bond_publ_flag
O1 C3 . 1.359(6) ?
O1 H1O1 . 0.83(4) ?
O2 C15 . 1.295(6) ?
N1 C7 . 1.267(6) ?
N1 C8 . 1.473(6) ?
N2 C11 . 1.302(6) ?
N2 C10 . 1.461(6) ?
N2 H1N2 . 0.95(4) ?
C1 C2 . 1.388(7) ?
C1 C6 . 1.398(7) ?
C1 H1A . 0.9300 ?
C2 C3 . 1.387(6) ?
C2 H2A . 0.9300 ?
C3 C4 . 1.405(7) ?
C4 C5 . 1.380(8) ?
C4 H4A . 0.9300 ?
C5 C6 . 1.385(7) ?
C5 H5A . 0.9300 ?
C6 C7 . 1.480(6) ?
C7 H7A . 0.9300 ?
C8 C9 . 1.535(7) ?
C8 H8A . 0.9700 ?
C8 H8B . 0.9700 ?
C9 C18 . 1.529(3) ?
C9 C19 . 1.543(3) ?
C9 C10 . 1.543(7) ?
C10 H10A . 0.9700 ?
C10 H10B . 0.9700 ?
C11 C12 . 1.407(7) ?
C11 H11A . 0.9300 ?
C12 C13 . 1.418(6) ?
C12 C17 . 1.421(6) ?
C13 C14 . 1.384(8) ?
C13 H13A . 0.9300 ?
C14 C15 . 1.415(7) ?
C14 H14A . 0.9300 ?
C15 C16 . 1.434(6) ?
C16 C17 . 1.352(7) ?
C16 H16A . 0.9300 ?
C17 H17A . 0.9300 ?
C18 H18A . 0.9600 ?
C18 H18B . 0.9600 ?
C18 H18C . 0.9600 ?
C19 H19A . 0.9600 ?
C19 H19B . 0.9600 ?
C19 H19C . 0.9600 ?
O1W H1W1 . 0.9309 ?
O1W H2W1 . 0.8614 ?
O2W H1W2 . 0.8404 ?
O2W H2W2 . 0.8612 ?

loop_
_geom_hbond_atom_site_label_D
_geom_hbond_atom_site_label_H
_geom_hbond_atom_site_label_A
_geom_hbond_site_symmetry_A
_geom_hbond_distance_DH
_geom_hbond_distance_HA
_geom_hbond_distance_DA
_geom_hbond_angle_DHA
_geom_hbond_publ_flag
O1W H1W1 O1 2_564 0.9300 1.9100 2.830(5) 171.00 y
O1W H2W1 O2 2_565 0.8600 1.9000 2.751(4) 168.00 y
O2W H1W2 O1W 3_555 0.8400 2.0000 2.774(3) 153.00 y
O2W H2W2 N1 . 0.8600 2.2200 2.826(4) 127.00 y
N2 H1N2 O2W . 0.95(4) 1.90(4) 2.832(4) 170(3) y
O1 H1O1 O2 2_565 0.83(4) 1.74(5) 2.565(5) 174(5) y
C17 H17A O2W . 0.9300 2.5200 3.408(6) 161.00 y
C10 H10B Cg1 2_664 0.97 2.69 3.422(5) 133 y
C8 H8A Cg2 2_665 0.97 2.74 3.497(5) 136 y

loop_
_geom_torsion_atom_site_label_1
_geom_torsion_atom_site_label_2
_geom_torsion_atom_site_label_3
_geom_torsion_atom_site_label_4
_geom_torsion_site_symmetry_1
_geom_torsion_site_symmetry_2
_geom_torsion_site_symmetry_3
_geom_torsion_site_symmetry_4
_geom_torsion
_geom_torsion_publ_flag
C6 C1 C2 C3 . . . . -0.1(7) ?
C1 C2 C3 O1 . . . . 178.9(4) ?
C1 C2 C3 C4 . . . . 0.4(7) ?
O1 C3 C4 C5 . . . . -178.6(4) ?
C2 C3 C4 C5 . . . . 0.0(7) ?
C3 C4 C5 C6 . . . . -0.7(7) ?
C4 C5 C6 C1 . . . . 0.9(7) ?
C4 C5 C6 C7 . . . . 179.0(4) ?
C2 C1 C6 C5 . . . . -0.6(7) ?
C2 C1 C6 C7 . . . . -178.6(4) ?
C8 N1 C7 C6 . . . . 179.1(4) ?
C5 C6 C7 N1 . . . . -179.3(4) ?
C1 C6 C7 N1 . . . . -1.3(7) ?
C7 N1 C8 C9 . . . . -106.9(4) ?
N1 C8 C9 C18 . . . . 56.0(4) ?
N1 C8 C9 C19 . . . . 176.4(4) ?
N1 C8 C9 C10 . . . . -69.6(4) ?
C11 N2 C10 C9 . . . . 99.7(5) ?
C18 C9 C10 N2 . . . . -53.5(5) ?
C8 C9 C10 N2 . . . . 72.5(4) ?
C19 C9 C10 N2 . . . . -172.8(4) ?
C10 N2 C11 C12 . . . . -178.4(4) ?
N2 C11 C12 C13 . . . . -179.2(4) ?
N2 C11 C12 C17 . . . . 1.9(7) ?
C11 C12 C13 C14 . . . . -176.2(4) ?
C17 C12 C13 C14 . . . . 2.8(7) ?
C12 C13 C14 C15 . . . . -0.1(7) ?
C13 C14 C15 O2 . . . . 176.4(4) ?
C13 C14 C15 C16 . . . . -3.1(7) ?
O2 C15 C16 C17 . . . . -175.9(5) ?
C14 C15 C16 C17 . . . . 3.6(7) ?
C15 C16 C17 C12 . . . . -1.0(7) ?
C11 C12 C17 C16 . . . . 176.6(4) ?
C13 C12 C17 C16 . . . . -2.3(7) ?

loop_
_cod_related_entry_id
_cod_related_entry_database
_cod_related_entry_code
1 ChemSpider 30655773
